data_4086527
loop_
_publ_author_name
'Laviska, David A.'
'Zhou, Tian'
'Kumar, Akshai'
'Emge, Thomas J.'
'Krogh-Jespersen, Karsten'
'Goldman, Alan S.'

_publ_section_title
;
 Single and Double C--H Activation of Biphenyl or Phenanthrene. An Example
 of C--H Addition to Ir(III) More Facile than Addition to Ir(I)
;
_journal_issue 11
_journal_name_full Organometallics
_journal_page_first 1613
_journal_paper_doi 10.1021/acs.organomet.6b00055
_journal_volume 35
_journal_year 2016
_chemical_formula_sum 'C39 H51 Ir O P2'
_chemical_formula_weight 789.94
_chemical_name_systematic
; 
 ? 
;
_space_group_IT_number 14
_symmetry_cell_setting monoclinic
_symmetry_space_group_name_Hall '-P 2yn'
_symmetry_space_group_name_H-M 'P 1 21/n 1'
_atom_sites_solution_hydrogens geom
_atom_sites_solution_primary direct
_atom_sites_solution_secondary difmap
_audit_creation_method SHELXL-97
_cell_angle_alpha 90.00
_cell_angle_beta 102.274(3)
_cell_angle_gamma 90.00
_cell_formula_units_Z 4
_cell_length_a 11.5438(17)
_cell_length_b 18.322(3)
_cell_length_c 16.267(2)
_cell_measurement_reflns_used 7600
_cell_measurement_temperature 100(2)
_cell_measurement_theta_max 31.51
_cell_measurement_theta_min 2.27
_cell_volume 3361.9(8)
_computing_cell_refinement 'Bruker SAINT'
_computing_data_collection 'Bruker APEX2'
_computing_data_reduction 'Bruker SAINT'
_computing_molecular_graphics 'Bruker SHELXTL'
_computing_publication_material 'Bruker SHELXTL'
_computing_structure_refinement 'SHELXL-97 (Sheldrick, 2008)'
_computing_structure_solution 'SHELXS-97 (Sheldrick, 2008)'
_diffrn_ambient_temperature 100(2)
_diffrn_measured_fraction_theta_full 0.997
_diffrn_measured_fraction_theta_max 0.997
_diffrn_measurement_device_type 'Bruker APEX-II CCD'
_diffrn_measurement_method '\f and \w scans'
_diffrn_radiation_monochromator graphite
_diffrn_radiation_source 'fine-focus sealed tube'
_diffrn_radiation_type MoK\a
_diffrn_radiation_wavelength 0.71073
_diffrn_reflns_av_R_equivalents 0.0378
_diffrn_reflns_av_sigmaI/netI 0.0351
_diffrn_reflns_limit_h_max 16
_diffrn_reflns_limit_h_min -16
_diffrn_reflns_limit_k_max 26
_diffrn_reflns_limit_k_min -26
_diffrn_reflns_limit_l_max 23
_diffrn_reflns_limit_l_min -22
_diffrn_reflns_number 40659
_diffrn_reflns_theta_full 31.00
_diffrn_reflns_theta_max 31.00
_diffrn_reflns_theta_min 1.98
_exptl_absorpt_coefficient_mu 4.097
_exptl_absorpt_correction_T_max 0.7911
_exptl_absorpt_correction_T_min 0.4156
_exptl_absorpt_correction_type multi-scan
_exptl_absorpt_process_details 'Bruker SAINT (SADABS)'
_exptl_crystal_colour yellow
_exptl_crystal_density_diffrn 1.561
_exptl_crystal_density_method 'not measured'
_exptl_crystal_description plate
_exptl_crystal_F_000 1600
_exptl_crystal_size_max 0.26
_exptl_crystal_size_mid 0.22
_exptl_crystal_size_min 0.06
_refine_diff_density_max 3.027
_refine_diff_density_min -1.243
_refine_diff_density_rms 0.167
_refine_ls_extinction_method none
_refine_ls_goodness_of_fit_ref 1.006
_refine_ls_hydrogen_treatment constr
_refine_ls_matrix_type full
_refine_ls_number_parameters 400
_refine_ls_number_reflns 10701
_refine_ls_number_restraints 0
_refine_ls_restrained_S_all 1.006
_refine_ls_R_factor_all 0.0424
_refine_ls_R_factor_gt 0.0339
_refine_ls_shift/su_max 0.001
_refine_ls_shift/su_mean 0.000
_refine_ls_structure_factor_coef Fsqd
_refine_ls_weighting_details 'calc w=1/[\s^2^(Fo^2^)+(0.0400P)^2^+8.4000P] where P=(Fo^2^+2Fc^2^)/3'
_refine_ls_weighting_scheme calc
_refine_ls_wR_factor_gt 0.0778
_refine_ls_wR_factor_ref 0.0815
_reflns_number_gt 9135
_reflns_number_total 10701
_reflns_threshold_expression >2sigma(I)
_cod_data_source_file om6b00055_si.cif
_cod_data_source_block phen_co
_cod_depositor_comments
;
The following automatic conversions were performed:

'_symmetry_cell_setting' value 'Monoclinic' changed to 'monoclinic'
according to the built-in table from CIF Core dictionary named
'cif_core.dic' version 2.4.1 from 2010-06-29.

Automatic conversion script
Id: cif_fix_values 4624 2016-04-14 12:54:50Z antanas 
;
_cod_original_cell_volume 3362.0(9)
_cod_original_sg_symbol_H-M P2(1)/n
_cod_database_code 4086527

loop_
_symmetry_equiv_pos_as_xyz
'x, y, z'
'-x+1/2, y+1/2, -z+1/2'
'-x, -y, -z'
'x-1/2, -y-1/2, z-1/2'

loop_
_atom_site_label
_atom_site_type_symbol
_atom_site_fract_x
_atom_site_fract_y
_atom_site_fract_z
_atom_site_U_iso_or_equiv
_atom_site_adp_type
_atom_site_occupancy
_atom_site_symmetry_multiplicity
_atom_site_calc_flag
_atom_site_refinement_flags
_atom_site_disorder_assembly
_atom_site_disorder_group
Ir1 Ir 0.337505(10) 0.126870(6) 0.312293(7) 0.01183(4) Uani 1 1 d . . .
P1 P 0.34915(7) 0.06353(4) 0.18511(5) 0.01349(14) Uani 1 1 d . . .
P2 P 0.24283(7) 0.17790(4) 0.41537(5) 0.01349(14) Uani 1 1 d . . .
C1 C 0.1563(3) 0.11088(18) 0.25923(19) 0.0154(6) Uani 1 1 d . . .
C2 C 0.1203(3) 0.05228(17) 0.2029(2) 0.0147(6) Uani 1 1 d . . .
C3 C 0.0004(3) 0.03800(19) 0.1726(2) 0.0199(6) Uani 1 1 d . . .
H3 H -0.0231 -0.0023 0.1362 0.024 Uiso 1 1 calc R . .
C4 C -0.0853(3) 0.0826(2) 0.1955(2) 0.0218(7) Uani 1 1 d . . .
H4 H -0.1670 0.0725 0.1744 0.026 Uiso 1 1 calc R . .
C5 C -0.0523(3) 0.1414(2) 0.2488(2) 0.0204(7) Uani 1 1 d . . .
H5 H -0.1111 0.1721 0.2634 0.024 Uiso 1 1 calc R . .
C6 C 0.0676(3) 0.15541(18) 0.2810(2) 0.0151(6) Uani 1 1 d . . .
C7 C 0.2158(3) 0.00634(18) 0.1777(2) 0.0166(6) Uani 1 1 d . . .
H7A H 0.1885 -0.0116 0.1194 0.020 Uiso 1 1 calc R . .
H7B H 0.2342 -0.0363 0.2155 0.020 Uiso 1 1 calc R . .
C8 C 0.1089(3) 0.21455(18) 0.3462(2) 0.0165(6) Uani 1 1 d . . .
H8A H 0.0471 0.2249 0.3785 0.020 Uiso 1 1 calc R . .
H8B H 0.1270 0.2602 0.3188 0.020 Uiso 1 1 calc R . .
C9 C 0.4750(3) -0.00381(18) 0.1865(2) 0.0170(6) Uani 1 1 d . . .
C10 C 0.5843(3) 0.0358(2) 0.1684(2) 0.0223(7) Uani 1 1 d . . .
H10A H 0.6512 0.0018 0.1759 0.033 Uiso 1 1 calc R . .
H10B H 0.6047 0.0769 0.2074 0.033 Uiso 1 1 calc R . .
H10C H 0.5665 0.0540 0.1104 0.033 Uiso 1 1 calc R . .
C11 C 0.4405(3) -0.06923(19) 0.1270(2) 0.0219(7) Uani 1 1 d . . .
H11A H 0.4149 -0.0516 0.0691 0.033 Uiso 1 1 calc R . .
H11B H 0.3755 -0.0962 0.1433 0.033 Uiso 1 1 calc R . .
H11C H 0.5091 -0.1015 0.1308 0.033 Uiso 1 1 calc R . .
C12 C 0.5132(3) -0.0370(2) 0.2750(2) 0.0232(7) Uani 1 1 d . . .
H12A H 0.4453 -0.0614 0.2904 0.035 Uiso 1 1 calc R . .
H12B H 0.5419 0.0019 0.3157 0.035 Uiso 1 1 calc R . .
H12C H 0.5768 -0.0725 0.2754 0.035 Uiso 1 1 calc R . .
C13 C 0.3208(3) 0.11201(19) 0.0792(2) 0.0178(6) Uani 1 1 d . . .
C14 C 0.4093(3) 0.17565(19) 0.0792(2) 0.0206(6) Uani 1 1 d . . .
H14A H 0.4093 0.1897 0.0211 0.031 Uiso 1 1 calc R . .
H14B H 0.4890 0.1600 0.1073 0.031 Uiso 1 1 calc R . .
H14C H 0.3854 0.2175 0.1092 0.031 Uiso 1 1 calc R . .
C15 C 0.3277(3) 0.0604(2) 0.0057(2) 0.0230(7) Uani 1 1 d . . .
H15A H 0.2776 0.0176 0.0080 0.035 Uiso 1 1 calc R . .
H15B H 0.4100 0.0447 0.0101 0.035 Uiso 1 1 calc R . .
H15C H 0.3001 0.0861 -0.0477 0.035 Uiso 1 1 calc R . .
C16 C 0.1933(3) 0.1423(2) 0.0592(2) 0.0214(7) Uani 1 1 d . . .
H16A H 0.1833 0.1749 0.0105 0.032 Uiso 1 1 calc R . .
H16B H 0.1786 0.1694 0.1079 0.032 Uiso 1 1 calc R . .
H16C H 0.1369 0.1017 0.0465 0.032 Uiso 1 1 calc R . .
C17 C 0.1753(3) 0.11001(18) 0.4816(2) 0.0167(6) Uani 1 1 d . . .
C18 C 0.2674(3) 0.0863(2) 0.5596(2) 0.0244(7) Uani 1 1 d . . .
H18A H 0.2391 0.0425 0.5838 0.037 Uiso 1 1 calc R . .
H18B H 0.2791 0.1257 0.6013 0.037 Uiso 1 1 calc R . .
H18C H 0.3427 0.0755 0.5434 0.037 Uiso 1 1 calc R . .
C19 C 0.0668(4) 0.1426(2) 0.5106(3) 0.0287(8) Uani 1 1 d . . .
H19A H 0.0020 0.1502 0.4616 0.043 Uiso 1 1 calc R . .
H19B H 0.0889 0.1894 0.5388 0.043 Uiso 1 1 calc R . .
H19C H 0.0409 0.1088 0.5498 0.043 Uiso 1 1 calc R . .
C20 C 0.1265(3) 0.0411(2) 0.4321(2) 0.0221(7) Uani 1 1 d . . .
H20A H 0.1901 0.0171 0.4108 0.033 Uiso 1 1 calc R . .
H20B H 0.0625 0.0548 0.3846 0.033 Uiso 1 1 calc R . .
H20C H 0.0956 0.0076 0.4692 0.033 Uiso 1 1 calc R . .
C21 C 0.3166(3) 0.2544(2) 0.4860(2) 0.0203(6) Uani 1 1 d . . .
C22 C 0.4325(3) 0.2279(2) 0.5432(2) 0.0279(8) Uani 1 1 d . . .
H22A H 0.4815 0.2036 0.5091 0.042 Uiso 1 1 calc R . .
H22B H 0.4141 0.1934 0.5847 0.042 Uiso 1 1 calc R . .
H22C H 0.4757 0.2697 0.5723 0.042 Uiso 1 1 calc R . .
C23 C 0.2362(4) 0.2878(2) 0.5400(3) 0.0326(9) Uani 1 1 d . . .
H23A H 0.2753 0.3304 0.5702 0.049 Uiso 1 1 calc R . .
H23B H 0.2208 0.2515 0.5806 0.049 Uiso 1 1 calc R . .
H23C H 0.1610 0.3029 0.5037 0.049 Uiso 1 1 calc R . .
C24 C 0.3508(3) 0.3145(2) 0.4303(2) 0.0243(7) Uani 1 1 d . . .
H24A H 0.3762 0.3580 0.4644 0.036 Uiso 1 1 calc R . .
H24B H 0.2822 0.3266 0.3856 0.036 Uiso 1 1 calc R . .
H24C H 0.4159 0.2973 0.4052 0.036 Uiso 1 1 calc R . .
C25 C 0.5192(3) 0.15554(18) 0.3535(2) 0.0155(6) Uani 1 1 d . . .
C26 C 0.5506(3) 0.22135(17) 0.3174(2) 0.0154(6) Uani 1 1 d . . .
C27 C 0.4557(3) 0.26100(17) 0.2652(2) 0.0151(6) Uani 1 1 d . . .
C28 C 0.3395(3) 0.22991(17) 0.2538(2) 0.0150(6) Uani 1 1 d . . .
C29 C 0.2485(3) 0.27173(18) 0.2060(2) 0.0182(6) Uani 1 1 d . . .
H29 H 0.1694 0.2542 0.1976 0.022 Uiso 1 1 calc R . .
C30 C 0.2694(3) 0.33854(19) 0.1699(2) 0.0217(7) Uani 1 1 d . . .
H30 H 0.2049 0.3648 0.1371 0.026 Uiso 1 1 calc R . .
C31 C 0.3829(4) 0.36683(18) 0.1815(2) 0.0232(7) Uani 1 1 d . . .
H31 H 0.3961 0.4119 0.1562 0.028 Uiso 1 1 calc R . .
C32 C 0.4783(3) 0.32871(18) 0.2306(2) 0.0189(6) Uani 1 1 d . . .
C33 C 0.5984(4) 0.3552(2) 0.2466(2) 0.0242(7) Uani 1 1 d . . .
H33 H 0.6152 0.4001 0.2223 0.029 Uiso 1 1 calc R . .
C34 C 0.6879(3) 0.3174(2) 0.2955(2) 0.0235(7) Uani 1 1 d . . .
H34 H 0.7662 0.3362 0.3046 0.028 Uiso 1 1 calc R . .
C35 C 0.6672(3) 0.24946(19) 0.3340(2) 0.0179(6) Uani 1 1 d . . .
C36 C 0.7561(3) 0.2106(2) 0.3896(2) 0.0220(7) Uani 1 1 d . . .
H36 H 0.8355 0.2278 0.4012 0.026 Uiso 1 1 calc R . .
C37 C 0.7276(3) 0.1480(2) 0.4268(2) 0.0201(6) Uani 1 1 d . . .
H37 H 0.7877 0.1227 0.4653 0.024 Uiso 1 1 calc R . .
C38 C 0.6107(3) 0.12029(18) 0.4090(2) 0.0179(6) Uani 1 1 d . . .
H38 H 0.5940 0.0765 0.4356 0.021 Uiso 1 1 calc R . .
O1 O 0.3989(2) -0.00635(14) 0.42357(17) 0.0249(5) Uani 1 1 d . . .
C39 C 0.3688(3) 0.04120(18) 0.3776(2) 0.0165(6) Uani 1 1 d . . .

loop_
_atom_site_aniso_label
_atom_site_aniso_U_11
_atom_site_aniso_U_22
_atom_site_aniso_U_33
_atom_site_aniso_U_23
_atom_site_aniso_U_13
_atom_site_aniso_U_12
Ir1 0.01097(6) 0.01293(6) 0.01218(6) 0.00149(4) 0.00376(4) 0.00028(4)
P1 0.0131(3) 0.0150(4) 0.0133(3) 0.0008(3) 0.0049(3) 0.0002(3)
P2 0.0129(3) 0.0147(4) 0.0134(3) -0.0001(3) 0.0040(3) 0.0003(3)
C1 0.0178(14) 0.0189(15) 0.0104(13) 0.0026(11) 0.0053(11) 0.0015(11)
C2 0.0136(14) 0.0162(14) 0.0159(14) 0.0035(11) 0.0062(11) -0.0014(11)
C3 0.0183(15) 0.0213(16) 0.0205(16) -0.0019(12) 0.0050(12) -0.0046(12)
C4 0.0131(15) 0.0300(18) 0.0222(16) 0.0006(14) 0.0033(12) -0.0032(12)
C5 0.0125(14) 0.0274(17) 0.0220(16) 0.0034(13) 0.0055(12) 0.0032(12)
C6 0.0150(14) 0.0182(14) 0.0128(13) 0.0015(11) 0.0046(11) 0.0009(11)
C7 0.0135(14) 0.0174(15) 0.0196(15) -0.0012(12) 0.0050(12) -0.0012(11)
C8 0.0152(14) 0.0211(15) 0.0139(14) 0.0016(11) 0.0047(11) 0.0036(11)
C9 0.0159(14) 0.0181(15) 0.0183(15) -0.0013(12) 0.0068(12) 0.0026(11)
C10 0.0149(15) 0.0253(17) 0.0281(18) -0.0036(14) 0.0076(13) 0.0003(12)
C11 0.0200(16) 0.0205(16) 0.0257(17) -0.0047(13) 0.0057(13) 0.0004(12)
C12 0.0244(17) 0.0236(17) 0.0215(17) 0.0024(13) 0.0047(14) 0.0101(13)
C13 0.0195(15) 0.0221(16) 0.0125(14) 0.0022(11) 0.0047(11) 0.0020(12)
C14 0.0215(16) 0.0221(16) 0.0202(16) 0.0048(13) 0.0092(13) -0.0013(12)
C15 0.0255(17) 0.0301(19) 0.0141(15) 0.0004(13) 0.0056(13) 0.0024(14)
C16 0.0213(16) 0.0265(17) 0.0176(15) 0.0027(13) 0.0066(13) 0.0026(13)
C17 0.0179(15) 0.0181(15) 0.0155(14) 0.0002(11) 0.0062(12) 0.0019(11)
C18 0.0268(18) 0.0243(18) 0.0202(16) 0.0051(13) 0.0007(14) -0.0014(14)
C19 0.0279(19) 0.0276(19) 0.036(2) 0.0051(16) 0.0197(17) 0.0043(14)
C20 0.0227(17) 0.0245(17) 0.0205(16) 0.0004(13) 0.0074(13) -0.0085(13)
C21 0.0183(15) 0.0244(17) 0.0194(16) -0.0075(13) 0.0066(12) -0.0028(12)
C22 0.0241(18) 0.033(2) 0.0241(18) -0.0009(15) -0.0020(14) -0.0080(15)
C23 0.031(2) 0.033(2) 0.039(2) -0.0209(18) 0.0186(18) -0.0116(16)
C24 0.0237(17) 0.0194(16) 0.0299(19) -0.0031(14) 0.0063(14) -0.0023(13)
C25 0.0135(14) 0.0174(14) 0.0166(14) -0.0018(11) 0.0056(11) 0.0002(11)
C26 0.0156(14) 0.0167(14) 0.0153(14) -0.0023(11) 0.0069(11) -0.0014(11)
C27 0.0179(14) 0.0149(14) 0.0141(14) 0.0009(11) 0.0064(11) -0.0002(11)
C28 0.0172(14) 0.0143(14) 0.0151(14) 0.0008(11) 0.0074(11) 0.0014(11)
C29 0.0206(16) 0.0172(15) 0.0179(15) 0.0015(12) 0.0066(12) 0.0028(12)
C30 0.0293(18) 0.0180(16) 0.0188(16) 0.0063(12) 0.0075(13) 0.0074(13)
C31 0.0346(19) 0.0137(15) 0.0245(17) 0.0044(12) 0.0132(15) 0.0037(13)
C32 0.0258(17) 0.0141(14) 0.0190(15) 0.0000(11) 0.0100(13) -0.0024(12)
C33 0.033(2) 0.0172(16) 0.0256(18) -0.0001(13) 0.0141(15) -0.0060(13)
C34 0.0228(17) 0.0258(18) 0.0247(17) -0.0052(14) 0.0115(14) -0.0096(13)
C35 0.0164(15) 0.0223(16) 0.0172(15) -0.0049(12) 0.0081(12) -0.0039(12)
C36 0.0137(15) 0.0301(18) 0.0236(17) -0.0080(14) 0.0071(13) -0.0039(13)
C37 0.0110(14) 0.0286(17) 0.0198(16) -0.0023(13) 0.0013(12) 0.0024(12)
C38 0.0148(14) 0.0203(15) 0.0188(15) 0.0021(12) 0.0040(11) 0.0011(11)
O1 0.0340(14) 0.0199(12) 0.0228(13) 0.0067(10) 0.0107(11) 0.0055(10)
C39 0.0183(15) 0.0170(14) 0.0162(14) -0.0011(11) 0.0082(12) -0.0006(11)

loop_
_atom_type_symbol
_atom_type_description
_atom_type_scat_dispersion_real
_atom_type_scat_dispersion_imag
_atom_type_scat_source
C C 0.0033 0.0016 'International Tables Vol C Tables 4.2.6.8 and 6.1.1.4'
H H 0.0000 0.0000 'International Tables Vol C Tables 4.2.6.8 and 6.1.1.4'
O O 0.0106 0.0060 'International Tables Vol C Tables 4.2.6.8 and 6.1.1.4'
P P 0.1023 0.0942 'International Tables Vol C Tables 4.2.6.8 and 6.1.1.4'
Ir Ir -1.4442 7.9887 'International Tables Vol C Tables 4.2.6.8 and 6.1.1.4'

loop_
_geom_angle_atom_site_label_1
_geom_angle_atom_site_label_2
_geom_angle_atom_site_label_3
_geom_angle
_geom_angle_site_symmetry_1
_geom_angle_site_symmetry_3
C39 Ir1 C1 99.76(13) . .
C39 Ir1 C28 167.47(13) . .
C1 Ir1 C28 92.56(12) . .
C39 Ir1 C25 88.30(13) . .
C1 Ir1 C25 171.82(12) . .
C28 Ir1 C25 79.46(12) . .
C39 Ir1 P2 89.53(10) . .
C1 Ir1 P2 77.20(9) . .
C28 Ir1 P2 90.96(8) . .
C25 Ir1 P2 104.52(9) . .
C39 Ir1 P1 92.52(10) . .
C1 Ir1 P1 79.19(9) . .
C28 Ir1 P1 92.06(9) . .
C25 Ir1 P1 99.14(9) . .
P2 Ir1 P1 156.31(3) . .
C7 P1 C9 104.88(15) . .
C7 P1 C13 103.01(15) . .
C9 P1 C13 107.33(15) . .
C7 P1 Ir1 97.60(11) . .
C9 P1 Ir1 119.04(11) . .
C13 P1 Ir1 121.59(11) . .
C8 P2 C21 108.21(16) . .
C8 P2 C17 101.06(15) . .
C21 P2 C17 108.89(15) . .
C8 P2 Ir1 99.50(10) . .
C21 P2 Ir1 120.19(11) . .
C17 P2 Ir1 116.34(10) . .
C6 C1 C2 118.1(3) . .
C6 C1 Ir1 121.8(2) . .
C2 C1 Ir1 120.0(2) . .
C3 C2 C1 120.3(3) . .
C3 C2 C7 121.8(3) . .
C1 C2 C7 117.9(3) . .
C2 C3 C4 120.3(3) . .
C2 C3 H3 119.8 . .
C4 C3 H3 119.8 . .
C5 C4 C3 120.5(3) . .
C5 C4 H4 119.8 . .
C3 C4 H4 119.8 . .
C4 C5 C6 119.8(3) . .
C4 C5 H5 120.1 . .
C6 C5 H5 120.1 . .
C5 C6 C1 120.9(3) . .
C5 C6 C8 122.1(3) . .
C1 C6 C8 116.7(3) . .
C2 C7 P1 108.2(2) . .
C2 C7 H7A 110.1 . .
P1 C7 H7A 110.1 . .
C2 C7 H7B 110.1 . .
P1 C7 H7B 110.1 . .
H7A C7 H7B 108.4 . .
C6 C8 P2 105.4(2) . .
C6 C8 H8A 110.7 . .
P2 C8 H8A 110.7 . .
C6 C8 H8B 110.7 . .
P2 C8 H8B 110.7 . .
H8A C8 H8B 108.8 . .
C10 C9 C11 111.1(3) . .
C10 C9 C12 106.4(3) . .
C11 C9 C12 105.4(3) . .
C10 C9 P1 110.3(2) . .
C11 C9 P1 113.7(2) . .
C12 C9 P1 109.5(2) . .
C9 C10 H10A 109.5 . .
C9 C10 H10B 109.5 . .
H10A C10 H10B 109.5 . .
C9 C10 H10C 109.5 . .
H10A C10 H10C 109.5 . .
H10B C10 H10C 109.5 . .
C9 C11 H11A 109.5 . .
C9 C11 H11B 109.5 . .
H11A C11 H11B 109.5 . .
C9 C11 H11C 109.5 . .
H11A C11 H11C 109.5 . .
H11B C11 H11C 109.5 . .
C9 C12 H12A 109.5 . .
C9 C12 H12B 109.5 . .
H12A C12 H12B 109.5 . .
C9 C12 H12C 109.5 . .
H12A C12 H12C 109.5 . .
H12B C12 H12C 109.5 . .
C15 C13 C16 105.2(3) . .
C15 C13 C14 108.6(3) . .
C16 C13 C14 109.2(3) . .
C15 C13 P1 112.9(2) . .
C16 C13 P1 109.4(2) . .
C14 C13 P1 111.4(2) . .
C13 C14 H14A 109.5 . .
C13 C14 H14B 109.5 . .
H14A C14 H14B 109.5 . .
C13 C14 H14C 109.5 . .
H14A C14 H14C 109.5 . .
H14B C14 H14C 109.5 . .
C13 C15 H15A 109.5 . .
C13 C15 H15B 109.5 . .
H15A C15 H15B 109.5 . .
C13 C15 H15C 109.5 . .
H15A C15 H15C 109.5 . .
H15B C15 H15C 109.5 . .
C13 C16 H16A 109.5 . .
C13 C16 H16B 109.5 . .
H16A C16 H16B 109.5 . .
C13 C16 H16C 109.5 . .
H16A C16 H16C 109.5 . .
H16B C16 H16C 109.5 . .
C18 C17 C20 108.2(3) . .
C18 C17 C19 108.6(3) . .
C20 C17 C19 104.2(3) . .
C18 C17 P2 110.8(2) . .
C20 C17 P2 112.7(2) . .
C19 C17 P2 111.9(2) . .
C17 C18 H18A 109.5 . .
C17 C18 H18B 109.5 . .
H18A C18 H18B 109.5 . .
C17 C18 H18C 109.5 . .
H18A C18 H18C 109.5 . .
H18B C18 H18C 109.5 . .
C17 C19 H19A 109.5 . .
C17 C19 H19B 109.5 . .
H19A C19 H19B 109.5 . .
C17 C19 H19C 109.5 . .
H19A C19 H19C 109.5 . .
H19B C19 H19C 109.5 . .
C17 C20 H20A 109.5 . .
C17 C20 H20B 109.5 . .
H20A C20 H20B 109.5 . .
C17 C20 H20C 109.5 . .
H20A C20 H20C 109.5 . .
H20B C20 H20C 109.5 . .
C24 C21 C23 108.4(3) . .
C24 C21 C22 106.6(3) . .
C23 C21 C22 109.5(3) . .
C24 C21 P2 108.2(2) . .
C23 C21 P2 113.1(2) . .
C22 C21 P2 110.8(3) . .
C21 C22 H22A 109.5 . .
C21 C22 H22B 109.5 . .
H22A C22 H22B 109.5 . .
C21 C22 H22C 109.5 . .
H22A C22 H22C 109.5 . .
H22B C22 H22C 109.5 . .
C21 C23 H23A 109.5 . .
C21 C23 H23B 109.5 . .
H23A C23 H23B 109.5 . .
C21 C23 H23C 109.5 . .
H23A C23 H23C 109.5 . .
H23B C23 H23C 109.5 . .
C21 C24 H24A 109.5 . .
C21 C24 H24B 109.5 . .
H24A C24 H24B 109.5 . .
C21 C24 H24C 109.5 . .
H24A C24 H24C 109.5 . .
H24B C24 H24C 109.5 . .
C38 C25 C26 115.8(3) . .
C38 C25 Ir1 130.6(2) . .
C26 C25 Ir1 113.6(2) . .
C35 C26 C25 123.2(3) . .
C35 C26 C27 120.4(3) . .
C25 C26 C27 116.4(3) . .
C32 C27 C28 123.1(3) . .
C32 C27 C26 120.0(3) . .
C28 C27 C26 116.9(3) . .
C29 C28 C27 115.3(3) . .
C29 C28 Ir1 131.4(2) . .
C27 C28 Ir1 113.3(2) . .
C28 C29 C30 122.5(3) . .
C28 C29 H29 118.8 . .
C30 C29 H29 118.8 . .
C31 C30 C29 120.9(3) . .
C31 C30 H30 119.6 . .
C29 C30 H30 119.6 . .
C30 C31 C32 119.8(3) . .
C30 C31 H31 120.1 . .
C32 C31 H31 120.1 . .
C31 C32 C27 118.5(3) . .
C31 C32 C33 123.0(3) . .
C27 C32 C33 118.5(3) . .
C34 C33 C32 121.2(3) . .
C34 C33 H33 119.4 . .
C32 C33 H33 119.4 . .
C33 C34 C35 121.6(3) . .
C33 C34 H34 119.2 . .
C35 C34 H34 119.2 . .
C36 C35 C26 118.2(3) . .
C36 C35 C34 123.5(3) . .
C26 C35 C34 118.2(3) . .
C37 C36 C35 119.8(3) . .
C37 C36 H36 120.1 . .
C35 C36 H36 120.1 . .
C36 C37 C38 121.2(3) . .
C36 C37 H37 119.4 . .
C38 C37 H37 119.4 . .
C25 C38 C37 121.7(3) . .
C25 C38 H38 119.1 . .
C37 C38 H38 119.1 . .
O1 C39 Ir1 171.6(3) . .

loop_
_geom_bond_atom_site_label_1
_geom_bond_atom_site_label_2
_geom_bond_distance
_geom_bond_site_symmetry_2
Ir1 C39 1.887(3) .
Ir1 C1 2.107(3) .
Ir1 C28 2.116(3) .
Ir1 C25 2.127(3) .
Ir1 P2 2.3790(8) .
Ir1 P1 2.4008(9) .
P1 C7 1.844(3) .
P1 C9 1.902(3) .
P1 C13 1.903(3) .
P2 C8 1.836(3) .
P2 C21 1.896(3) .
P2 C17 1.916(3) .
C1 C6 1.412(4) .
C1 C2 1.416(4) .
C2 C3 1.392(4) .
C2 C7 1.512(4) .
C3 C4 1.393(5) .
C3 H3 0.9500 .
C4 C5 1.385(5) .
C4 H4 0.9500 .
C5 C6 1.396(5) .
C5 H5 0.9500 .
C6 C8 1.521(5) .
C7 H7A 0.9900 .
C7 H7B 0.9900 .
C8 H8A 0.9900 .
C8 H8B 0.9900 .
C9 C10 1.537(5) .
C9 C11 1.539(5) .
C9 C12 1.538(5) .
C10 H10A 0.9800 .
C10 H10B 0.9800 .
C10 H10C 0.9800 .
C11 H11A 0.9800 .
C11 H11B 0.9800 .
C11 H11C 0.9800 .
C12 H12A 0.9800 .
C12 H12B 0.9800 .
C12 H12C 0.9800 .
C13 C15 1.539(5) .
C13 C16 1.541(5) .
C13 C14 1.550(5) .
C14 H14A 0.9800 .
C14 H14B 0.9800 .
C14 H14C 0.9800 .
C15 H15A 0.9800 .
C15 H15B 0.9800 .
C15 H15C 0.9800 .
C16 H16A 0.9800 .
C16 H16B 0.9800 .
C16 H16C 0.9800 .
C17 C18 1.535(5) .
C17 C20 1.539(5) .
C17 C19 1.550(5) .
C18 H18A 0.9800 .
C18 H18B 0.9800 .
C18 H18C 0.9800 .
C19 H19A 0.9800 .
C19 H19B 0.9800 .
C19 H19C 0.9800 .
C20 H20A 0.9800 .
C20 H20B 0.9800 .
C20 H20C 0.9800 .
C21 C24 1.529(5) .
C21 C23 1.535(5) .
C21 C22 1.537(5) .
C22 H22A 0.9800 .
C22 H22B 0.9800 .
C22 H22C 0.9800 .
C23 H23A 0.9800 .
C23 H23B 0.9800 .
C23 H23C 0.9800 .
C24 H24A 0.9800 .
C24 H24B 0.9800 .
C24 H24C 0.9800 .
C25 C38 1.394(5) .
C25 C26 1.422(4) .
C26 C35 1.412(4) .
C26 C27 1.433(4) .
C27 C32 1.409(4) .
C27 C28 1.432(4) .
C28 C29 1.396(4) .
C29 C30 1.400(5) .
C29 H29 0.9500 .
C30 C31 1.384(5) .
C30 H30 0.9500 .
C31 C32 1.402(5) .
C31 H31 0.9500 .
C32 C33 1.441(5) .
C33 C34 1.353(6) .
C33 H33 0.9500 .
C34 C35 1.436(5) .
C34 H34 0.9500 .
C35 C36 1.408(5) .
C36 C37 1.369(5) .
C36 H36 0.9500 .
C37 C38 1.414(5) .
C37 H37 0.9500 .
C38 H38 0.9500 .
O1 C39 1.153(4) .

loop_
_geom_torsion_atom_site_label_1
_geom_torsion_atom_site_label_2
_geom_torsion_atom_site_label_3
_geom_torsion_atom_site_label_4
_geom_torsion
_geom_torsion_site_symmetry_1
_geom_torsion_site_symmetry_2
_geom_torsion_site_symmetry_3
_geom_torsion_site_symmetry_4
C39 Ir1 P1 C7 67.15(15) . . . .
C1 Ir1 P1 C7 -32.30(14) . . . .
C28 Ir1 P1 C7 -124.51(14) . . . .
C25 Ir1 P1 C7 155.83(14) . . . .
P2 Ir1 P1 C7 -27.41(14) . . . .
C39 Ir1 P1 C9 -44.59(16) . . . .
C1 Ir1 P1 C9 -144.04(15) . . . .
C28 Ir1 P1 C9 123.74(15) . . . .
C25 Ir1 P1 C9 44.09(15) . . . .
P2 Ir1 P1 C9 -139.15(13) . . . .
C39 Ir1 P1 C13 177.56(16) . . . .
C1 Ir1 P1 C13 78.11(15) . . . .
C28 Ir1 P1 C13 -14.10(15) . . . .
C25 Ir1 P1 C13 -93.76(16) . . . .
P2 Ir1 P1 C13 83.00(15) . . . .
C39 Ir1 P2 C8 -134.10(15) . . . .
C1 Ir1 P2 C8 -33.98(14) . . . .
C28 Ir1 P2 C8 58.42(14) . . . .
C25 Ir1 P2 C8 137.78(14) . . . .
P1 Ir1 P2 C8 -38.91(14) . . . .
C39 Ir1 P2 C21 108.26(17) . . . .
C1 Ir1 P2 C21 -151.62(16) . . . .
C28 Ir1 P2 C21 -59.22(16) . . . .
C25 Ir1 P2 C21 20.14(16) . . . .
P1 Ir1 P2 C21 -156.55(14) . . . .
C39 Ir1 P2 C17 -26.65(15) . . . .
C1 Ir1 P2 C17 73.46(15) . . . .
C28 Ir1 P2 C17 165.87(15) . . . .
C25 Ir1 P2 C17 -114.77(15) . . . .
P1 Ir1 P2 C17 68.54(14) . . . .
C39 Ir1 C1 C6 111.9(3) . . . .
C28 Ir1 C1 C6 -65.8(3) . . . .
C25 Ir1 C1 C6 -78.5(9) . . . .
P2 Ir1 C1 C6 24.7(2) . . . .
P1 Ir1 C1 C6 -157.4(3) . . . .
C39 Ir1 C1 C2 -65.3(3) . . . .
C28 Ir1 C1 C2 117.0(2) . . . .
C25 Ir1 C1 C2 104.3(8) . . . .
P2 Ir1 C1 C2 -152.6(3) . . . .
P1 Ir1 C1 C2 25.4(2) . . . .
C6 C1 C2 C3 -2.3(5) . . . .
Ir1 C1 C2 C3 175.1(2) . . . .
C6 C1 C2 C7 178.0(3) . . . .
Ir1 C1 C2 C7 -4.7(4) . . . .
C1 C2 C3 C4 1.9(5) . . . .
C7 C2 C3 C4 -178.3(3) . . . .
C2 C3 C4 C5 -0.2(5) . . . .
C3 C4 C5 C6 -1.1(5) . . . .
C4 C5 C6 C1 0.7(5) . . . .
C4 C5 C6 C8 -174.0(3) . . . .
C2 C1 C6 C5 0.9(5) . . . .
Ir1 C1 C6 C5 -176.3(2) . . . .
C2 C1 C6 C8 175.9(3) . . . .
Ir1 C1 C6 C8 -1.4(4) . . . .
C3 C2 C7 P1 152.9(3) . . . .
C1 C2 C7 P1 -27.4(3) . . . .
C9 P1 C7 C2 162.8(2) . . . .
C13 P1 C7 C2 -85.1(2) . . . .
Ir1 P1 C7 C2 39.9(2) . . . .
C5 C6 C8 P2 144.0(3) . . . .
C1 C6 C8 P2 -30.9(3) . . . .
C21 P2 C8 C6 169.5(2) . . . .
C17 P2 C8 C6 -76.2(2) . . . .
Ir1 P2 C8 C6 43.2(2) . . . .
C7 P1 C9 C10 164.6(2) . . . .
C13 P1 C9 C10 55.5(3) . . . .
Ir1 P1 C9 C10 -87.7(2) . . . .
C7 P1 C9 C11 39.0(3) . . . .
C13 P1 C9 C11 -70.1(3) . . . .
Ir1 P1 C9 C11 146.7(2) . . . .
C7 P1 C9 C12 -78.6(3) . . . .
C13 P1 C9 C12 172.3(2) . . . .
Ir1 P1 C9 C12 29.1(3) . . . .
C7 P1 C13 C15 -70.0(3) . . . .
C9 P1 C13 C15 40.4(3) . . . .
Ir1 P1 C13 C15 -177.6(2) . . . .
C7 P1 C13 C16 46.7(3) . . . .
C9 P1 C13 C16 157.1(2) . . . .
Ir1 P1 C13 C16 -60.8(3) . . . .
C7 P1 C13 C14 167.5(2) . . . .
C9 P1 C13 C14 -82.1(3) . . . .
Ir1 P1 C13 C14 60.0(3) . . . .
C8 P2 C17 C18 -165.4(2) . . . .
C21 P2 C17 C18 -51.6(3) . . . .
Ir1 P2 C17 C18 88.1(2) . . . .
C8 P2 C17 C20 73.2(3) . . . .
C21 P2 C17 C20 -173.0(2) . . . .
Ir1 P2 C17 C20 -33.4(3) . . . .
C8 P2 C17 C19 -43.9(3) . . . .
C21 P2 C17 C19 69.9(3) . . . .
Ir1 P2 C17 C19 -150.4(2) . . . .
C8 P2 C21 C24 -61.2(3) . . . .
C17 P2 C21 C24 -170.3(2) . . . .
Ir1 P2 C21 C24 51.9(3) . . . .
C8 P2 C21 C23 58.9(3) . . . .
C17 P2 C21 C23 -50.1(3) . . . .
Ir1 P2 C21 C23 172.0(2) . . . .
C8 P2 C21 C22 -177.7(2) . . . .
C17 P2 C21 C22 73.2(3) . . . .
Ir1 P2 C21 C22 -64.6(3) . . . .
C39 Ir1 C25 C38 -2.1(3) . . . .
C1 Ir1 C25 C38 -171.9(7) . . . .
C28 Ir1 C25 C38 175.2(3) . . . .
P2 Ir1 C25 C38 86.9(3) . . . .
P1 Ir1 C25 C38 -94.4(3) . . . .
C39 Ir1 C25 C26 177.5(2) . . . .
C1 Ir1 C25 C26 7.7(10) . . . .
C28 Ir1 C25 C26 -5.2(2) . . . .
P2 Ir1 C25 C26 -93.4(2) . . . .
P1 Ir1 C25 C26 85.2(2) . . . .
C38 C25 C26 C35 1.6(5) . . . .
Ir1 C25 C26 C35 -178.1(2) . . . .
C38 C25 C26 C27 -175.5(3) . . . .
Ir1 C25 C26 C27 4.9(4) . . . .
C35 C26 C27 C32 -0.5(5) . . . .
C25 C26 C27 C32 176.7(3) . . . .
C35 C26 C27 C28 -177.9(3) . . . .
C25 C26 C27 C28 -0.8(4) . . . .
C32 C27 C28 C29 -0.4(5) . . . .
C26 C27 C28 C29 177.0(3) . . . .
C32 C27 C28 Ir1 178.9(2) . . . .
C26 C27 C28 Ir1 -3.6(4) . . . .
C39 Ir1 C28 C29 -163.7(5) . . . .
C1 Ir1 C28 C29 5.7(3) . . . .
C25 Ir1 C28 C29 -176.1(3) . . . .
P2 Ir1 C28 C29 -71.5(3) . . . .
P1 Ir1 C28 C29 85.0(3) . . . .
C39 Ir1 C28 C27 17.2(7) . . . .
C1 Ir1 C28 C27 -173.5(2) . . . .
C25 Ir1 C28 C27 4.7(2) . . . .
P2 Ir1 C28 C27 109.3(2) . . . .
P1 Ir1 C28 C27 -94.2(2) . . . .
C27 C28 C29 C30 1.5(5) . . . .
Ir1 C28 C29 C30 -177.7(3) . . . .
C28 C29 C30 C31 -1.0(5) . . . .
C29 C30 C31 C32 -0.7(5) . . . .
C30 C31 C32 C27 1.7(5) . . . .
C30 C31 C32 C33 -179.0(3) . . . .
C28 C27 C32 C31 -1.2(5) . . . .
C26 C27 C32 C31 -178.5(3) . . . .
C28 C27 C32 C33 179.5(3) . . . .
C26 C27 C32 C33 2.1(5) . . . .
C31 C32 C33 C34 178.9(3) . . . .
C27 C32 C33 C34 -1.8(5) . . . .
C32 C33 C34 C35 -0.3(5) . . . .
C25 C26 C35 C36 -0.5(5) . . . .
C27 C26 C35 C36 176.4(3) . . . .
C25 C26 C35 C34 -178.5(3) . . . .
C27 C26 C35 C34 -1.6(5) . . . .
C33 C34 C35 C36 -175.8(3) . . . .
C33 C34 C35 C26 2.0(5) . . . .
C26 C35 C36 C37 -1.1(5) . . . .
C34 C35 C36 C37 176.8(3) . . . .
C35 C36 C37 C38 1.6(5) . . . .
C26 C25 C38 C37 -1.1(5) . . . .
Ir1 C25 C38 C37 178.5(3) . . . .
C36 C37 C38 C25 -0.5(5) . . . .
C1 Ir1 C39 O1 -154.2(19) . . . .
C28 Ir1 C39 O1 15(2) . . . .
C25 Ir1 C39 O1 27(2) . . . .
P2 Ir1 C39 O1 -77(2) . . . .
P1 Ir1 C39 O1 126(2) . . . .
